data_1572736
loop_
_publ_author_name
'Vald&#xe9;s, Hugo'
'Alpuente, Nora'
'Salvador, Pedro'
'Hashmi, A Stephen K'
'Ribas, Xavi'

_publ_section_title
;
 CCC-NHC Au(iii) pincer complexes as a reliable platform for isolating
 elusive species.
;
_journal_issue 42
_journal_name_full 'Chemical science'
_journal_page_first 17618
_journal_page_last 17628
_journal_paper_doi 10.1039/d4sc02999b
_journal_volume 15
_journal_year 2024
_chemical_absolute_configuration ad
_chemical_formula_moiety 'C31 H35 Au N4, Cl [+ solvent]'
_chemical_formula_sum 'C31 H35 Au Cl N4'
_chemical_formula_weight 696.04
_space_group_crystal_system trigonal
_space_group_IT_number 144
_space_group_name_Hall 'P 31'
_space_group_name_H-M_alt 'P 31'
_atom_sites_solution_hydrogens geom
_audit_update_record
;
2024-06-06 deposited with the CCDC.	2024-10-02 downloaded from the CCDC.
;
_cell_angle_alpha 90
_cell_angle_beta 90
_cell_angle_gamma 120
_cell_formula_units_Z 3
_cell_length_a 18.1411(11)
_cell_length_b 18.1411(11)
_cell_length_c 10.1359(9)
_cell_measurement_reflns_used 4844
_cell_measurement_temperature 100.(2)
_cell_measurement_theta_max 22.9620
_cell_measurement_theta_min 3.0138
_cell_volume 2888.8(4)
_computing_cell_refinement 'SAINT V8.40B (Bruker AXS LLC, 2019)'
_computing_data_collection 'Bruker Instrument Service vV6.2.16'
_computing_data_reduction 'SAINT V8.40B (Bruker AXS LLC, 2019)'
_computing_molecular_graphics 'shelXle (C.B. Huebschle, rev 1365)'
_computing_publication_material 'Bruker SHELXTL'
_computing_structure_refinement 'SHELXL-2019/1 (Sheldrick, 2019)'
_computing_structure_solution 'XT, VERSION 2018/2'
_diffrn_ambient_temperature 100.(2)
_diffrn_detector_area_resol_mean 7.3910
_diffrn_measured_fraction_theta_full 0.998
_diffrn_measured_fraction_theta_max 0.998
_diffrn_measurement_device 'three-circle diffractometer'
_diffrn_measurement_device_type 'D8 QUEST ECO'
_diffrn_measurement_method '\f and \w scans'
_diffrn_radiation_monochromator 'doubly curved silicon crystal Bruker Triumph'
_diffrn_radiation_type 'Mo K\a'
_diffrn_radiation_wavelength 0.71073
_diffrn_reflns_av_R_equivalents 0.1053
_diffrn_reflns_av_unetI/netI 0.1527
_diffrn_reflns_limit_h_max 22
_diffrn_reflns_limit_h_min -23
_diffrn_reflns_limit_k_max 23
_diffrn_reflns_limit_k_min -23
_diffrn_reflns_limit_l_max 13
_diffrn_reflns_limit_l_min -13
_diffrn_reflns_number 27467
_diffrn_reflns_theta_full 25.24
_diffrn_reflns_theta_max 27.55
_diffrn_reflns_theta_min 2.39
_diffrn_source_current 20.0
_diffrn_source_power 1.00
_diffrn_source_type 'Ceramic x-ray tube'
_diffrn_source_voltage 50
_exptl_absorpt_coefficient_mu 3.908
_exptl_absorpt_correction_T_max 0.80
_exptl_absorpt_correction_T_min 0.56
_exptl_absorpt_correction_type multi-scan
_exptl_absorpt_process_details
;
Krause, L., Herbst-Irmer, R., Sheldrick, G. M., Stalke, D. (2015).
"Comparison of silver and molybdenum microfocus X-ray sources for
single-crystal structure determination"
J. Appl. Cryst. 48, 3-10.
doi:10.1107/S1600576714022985
;
_exptl_crystal_colour colourless
_exptl_crystal_density_diffrn 1.200
_exptl_crystal_density_method 'not measured'
_exptl_crystal_description needle
_exptl_crystal_F_000 1035
_exptl_crystal_size_max 0.300
_exptl_crystal_size_mid 0.080
_exptl_crystal_size_min 0.060
_refine_diff_density_max 1.709
_refine_diff_density_min -1.386
_refine_ls_abs_structure_details
;

Refined as an inversion twin.
;
_refine_ls_abs_structure_Flack 0.21(3)
_refine_ls_extinction_method none
_refine_ls_goodness_of_fit_ref 1.038
_refine_ls_hydrogen_treatment constr
_refine_ls_matrix_type full
_refine_ls_number_parameters 255
_refine_ls_number_reflns 8683
_refine_ls_number_restraints 134
_refine_ls_restrained_S_all 1.039
_refine_ls_R_factor_all 0.1680
_refine_ls_R_factor_gt 0.0935
_refine_ls_shift/su_max 0.000
_refine_ls_shift/su_mean 0.000
_refine_ls_structure_factor_coef Fsqd
_refine_ls_weighting_details 'w=1/[\s^2^(Fo^2^)+(0.0883P)^2^+25.4127P] where P=(Fo^2^+2Fc^2^)/3'
_refine_ls_weighting_scheme calc
_refine_ls_wR_factor_gt 0.2049
_refine_ls_wR_factor_ref 0.2375
_reflns_Friedel_coverage 0.964
_reflns_Friedel_fraction_full 0.990
_reflns_Friedel_fraction_max 0.962
_reflns_number_gt 4917
_reflns_number_total 8683
_reflns_threshold_expression 'I > 2\s(I)'
_cod_data_source_file d4sc02999b3.cif
_cod_data_source_block HV2_70
_cod_depositor_comments
;
The following automatic conversions were performed:

data item '_exptl_absorpt_correction_type' value 'Multi-Scan' was
changed to 'multi-scan' in accordance with the
/home/data/users/saulius/crontab/automatic-downloads/rss-feeds/RSC/lib/dictionaries/cif_core.dic
dictionary named 'cif_core.dic' version 2.4.2 last updated on
2011-04-26.

Automatic conversion script
Id: cif_fix_values 8170 2020-07-09 18:12:32Z antanas 

 Adding full bibliography for 1572736--1572746.cif.
;
_cod_database_code 1572736
_platon_squeeze_void_probe_radius 1.20

loop_
_space_group_symop_operation_xyz
'x, y, z'
'-y, x-y, z+1/3'
'-x+y, -x, z+2/3'

loop_
_atom_site_type_symbol
_atom_site_label
_atom_site_fract_x
_atom_site_fract_y
_atom_site_fract_z
_atom_site_U_iso_or_equiv
_atom_site_adp_type
_atom_site_calc_flag
_atom_site_refinement_flags_adp
_atom_site_refinement_flags_occupancy
_atom_site_refinement_flags_posn
_atom_site_occupancy
_atom_site_disorder_assembly
_atom_site_disorder_group
Au Au1 0.32778(7) 0.33315(7) 0.1535(3) 0.0521(3) Uani d . . . 1 . .
N N3 0.2708(13) 0.1732(12) 0.3335(19) 0.040(5) Uani d U . . 1 . .
N N10 0.2417(13) 0.2672(11) 0.4057(19) 0.038(5) Uani d U . . 1 . .
N N19 0.3026(13) 0.3970(12) -0.0938(17) 0.036(5) Uani d U . . 1 . .
N N26 0.4262(16) 0.4835(14) -0.0226(18) 0.048(6) Uani d . . . 1 . .
C C2 0.2803(15) 0.2519(14) 0.303(2) 0.035(6) Uani d U . . 1 . .
C C36 0.443(2) 0.329(2) 0.153(4) 0.067(9) Uani d U . . 1 . .
H H36A 0.491232 0.387020 0.152388 0.100000 Uiso calc U . R 1 . .
H H36B 0.444541 0.298843 0.073477 0.100000 Uiso calc U . R 1 . .
H H36C 0.444938 0.298853 0.231363 0.100000 Uiso calc U . R 1 . .
C C4 0.2239(9) 0.1390(8) 0.4412(11) 0.030(5) Uani d . . G 1 . .
C C5 0.1977(10) 0.0628(8) 0.5077(14) 0.046(7) Uani d U . G 1 . .
H H5A 0.211262 0.022284 0.473615 0.056000 Uiso calc U . R 1 . .
C C6 0.1515(9) 0.0460(7) 0.6242(13) 0.033(4) Uani d U . G 1 . .
H H6A 0.133546 -0.006101 0.669663 0.040000 Uiso calc U . R 1 . .
C C7 0.1316(9) 0.1052(8) 0.6741(11) 0.033(4) Uani d U . G 1 . .
H H7A 0.100047 0.093725 0.753739 0.040000 Uiso calc U . R 1 . .
C C8 0.1579(9) 0.1814(7) 0.6076(12) 0.033(5) Uani d U . G 1 . .
H H8A 0.144265 0.221936 0.641767 0.040000 Uiso calc U . R 1 . .
C C9 0.2040(9) 0.1983(6) 0.4912(12) 0.031(5) Uani d . . G 1 . .
C C11 0.2193(14) 0.3359(14) 0.3985(19) 0.033(5) Uani d . . . 1 . .
H H11A 0.181262 0.329045 0.473251 0.040000 Uiso calc U . R 1 . .
H H11B 0.271952 0.391631 0.408754 0.040000 Uiso calc U . R 1 . .
C C17 0.2130(8) 0.3326(10) 0.1544(15) 0.041(6) Uani d . . G 1 . .
C C16 0.1730(9) 0.3299(9) 0.0359(12) 0.034(5) Uani d U . G 1 . .
C C15 0.0968(9) 0.3307(9) 0.0364(12) 0.034(5) Uani d U . G 1 . .
H H15A 0.069543 0.328841 -0.044520 0.040000 Uiso calc U . R 1 . .
C C14 0.0606(8) 0.3344(10) 0.1553(15) 0.051(7) Uani d U . G 1 . .
H H14A 0.008546 0.334958 0.155639 0.062000 Uiso calc U . R 1 . .
C C13 0.1006(10) 0.3371(10) 0.2737(12) 0.045(6) Uani d U . G 1 . .
H H13A 0.075794 0.339603 0.354994 0.054000 Uiso calc U . R 1 . .
C C12 0.1767(9) 0.3362(10) 0.2733(12) 0.041(6) Uani d U . G 1 . .
C C18 0.2222(15) 0.3359(12) -0.091(2) 0.032(5) Uani d U . . 1 . .
H H18A 0.196297 0.298030 -0.162996 0.038000 Uiso calc U . R 1 . .
C C20 0.3375(8) 0.4654(7) -0.1836(11) 0.026(5) Uani d U . G 1 . .
C C21 0.3069(6) 0.4849(7) -0.2962(11) 0.028(5) Uani d U . G 1 . .
H H21A 0.251903 0.445702 -0.329028 0.033000 Uiso calc U . R 1 . .
C C22 0.3569(8) 0.5618(8) -0.3609(11) 0.039(4) Uani d U . G 1 . .
H H22A 0.335978 0.575122 -0.437910 0.047000 Uiso calc U . R 1 . .
C C23 0.4374(8) 0.6192(7) -0.3130(13) 0.039(4) Uani d . . G 1 . .
H H23A 0.471489 0.671700 -0.357172 0.047000 Uiso calc U . R 1 . .
C C24 0.4679(6) 0.5996(8) -0.2003(13) 0.039(6) Uani d U . G 1 . .
H H24A 0.522925 0.638859 -0.167552 0.047000 Uiso calc U . R 1 . .
C C25 0.4180(8) 0.5228(8) -0.1357(11) 0.026(5) Uani d U . G 1 . .
C C27 0.3633(13) 0.4189(15) -0.003(2) 0.028(5) Uani d U . . 1 . .
C C29 0.248(2) 0.1017(18) 0.110(3) 0.068(4) Uani d . . . 1 . .
H H29A 0.251126 0.152017 0.065710 0.081000 Uiso calc U . R 1 . .
H H29B 0.269935 0.074952 0.048155 0.081000 Uiso calc U . R 1 . .
C C28 0.301(2) 0.1289(19) 0.238(3) 0.068(4) Uani d . . . 1 . .
H H28A 0.296751 0.077953 0.281542 0.081000 Uiso calc U . R 1 . .
H H28B 0.361628 0.167835 0.216132 0.081000 Uiso calc U . R 1 . .
C C30 0.1595(18) 0.0410(18) 0.145(3) 0.068(4) Uani d . . D 1 . .
H H30A 0.140870 0.066635 0.213681 0.081000 Uiso calc U . R 1 . .
H H30B 0.157153 -0.010425 0.182742 0.081000 Uiso calc U . R 1 . .
C C31 0.0954(18) 0.0131(18) 0.026(3) 0.068(4) Uani d . . D 1 . .
H H31A 0.037090 -0.021591 0.059016 0.102000 Uiso calc U . R 1 . .
H H31B 0.107840 -0.020241 -0.036870 0.102000 Uiso calc U . R 1 . .
H H31C 0.101128 0.063802 -0.018124 0.102000 Uiso calc U . R 1 . .
C C32 0.500(2) 0.538(2) 0.071(3) 0.084(5) Uani d U . . 1 . .
H H32A 0.553069 0.572922 0.019506 0.101000 Uiso calc U . R 1 . .
H H32B 0.510099 0.501370 0.131815 0.101000 Uiso calc U . R 1 . .
C C33 0.476(2) 0.603(2) 0.158(3) 0.084(5) Uani d . . . 1 . .
H H33A 0.520753 0.630667 0.225804 0.101000 Uiso calc U . R 1 . .
H H33B 0.482760 0.648311 0.096587 0.101000 Uiso calc U . R 1 . .
C C34 0.395(2) 0.574(2) 0.226(3) 0.084(5) Uani d . . . 1 . .
H H34A 0.383412 0.529423 0.292065 0.101000 Uiso calc U . R 1 . .
H H34B 0.346531 0.552688 0.163223 0.101000 Uiso calc U . R 1 . .
C C35 0.413(2) 0.661(2) 0.294(3) 0.084(5) Uani d . . . 1 . .
H H35A 0.362426 0.650834 0.344547 0.127000 Uiso calc U . R 1 . .
H H35B 0.461542 0.680695 0.353687 0.127000 Uiso calc U . R 1 . .
H H35C 0.425033 0.703726 0.226147 0.127000 Uiso calc U . R 1 . .
Cl Cl1 0.6669(3) 0.7431(4) 0.9871(5) 0.0408(15) Uani d . . . 1 . .

loop_
_atom_site_aniso_label
_atom_site_aniso_U_11
_atom_site_aniso_U_22
_atom_site_aniso_U_33
_atom_site_aniso_U_12
_atom_site_aniso_U_13
_atom_site_aniso_U_23
Au1 0.0783(9) 0.0266(5) 0.0364(4) 0.0150(6) 0.0031(7) 0.0096(4)
N3 0.054(10) 0.035(9) 0.038(10) 0.027(8) -0.006(8) 0.021(8)
N10 0.062(11) 0.017(8) 0.033(9) 0.019(8) -0.014(8) -0.004(7)
N19 0.056(10) 0.033(9) 0.016(8) 0.019(8) -0.006(7) -0.001(7)
N26 0.094(18) 0.049(14) 0.020(11) 0.049(14) -0.006(11) 0.007(9)
C2 0.045(11) 0.029(10) 0.041(11) 0.026(9) -0.004(9) -0.008(8)
C36 0.080(18) 0.060(17) 0.085(18) 0.054(15) -0.006(15) 0.004(14)
C4 0.045(14) 0.024(12) 0.036(13) 0.028(11) 0.002(11) -0.002(10)
C5 0.058(12) 0.036(11) 0.050(12) 0.027(9) 0.007(9) 0.023(9)
C6 0.043(7) 0.033(7) 0.036(7) 0.029(6) -0.003(6) 0.012(6)
C7 0.043(7) 0.033(7) 0.036(7) 0.029(6) -0.003(6) 0.012(6)
C8 0.044(10) 0.027(9) 0.024(9) 0.014(8) -0.004(8) 0.004(7)
C9 0.036(13) 0.027(11) 0.021(11) 0.010(10) -0.012(9) -0.013(9)
C11 0.038(13) 0.028(11) 0.011(10) -0.001(10) -0.001(9) -0.006(8)
C17 0.044(15) 0.022(12) 0.046(15) 0.008(11) 0.001(12) 0.006(11)
C16 0.050(11) 0.017(9) 0.020(9) 0.005(8) 0.008(8) -0.002(7)
C15 0.036(10) 0.039(10) 0.017(9) 0.012(8) -0.001(8) -0.007(8)
C14 0.069(12) 0.045(11) 0.035(10) 0.025(9) -0.002(10) 0.017(9)
C13 0.048(11) 0.043(11) 0.039(11) 0.019(9) 0.000(9) -0.009(9)
C12 0.056(11) 0.022(9) 0.034(10) 0.012(8) 0.000(9) 0.000(8)
C18 0.054(11) 0.008(8) 0.027(9) 0.011(8) 0.002(8) 0.002(7)
C20 0.029(9) 0.017(8) 0.016(8) 0.000(7) 0.004(7) 0.011(7)
C21 0.030(9) 0.034(9) 0.007(8) 0.008(8) 0.001(7) -0.007(7)
C22 0.034(8) 0.045(9) 0.028(8) 0.012(7) 0.009(6) 0.005(7)
C23 0.034(8) 0.045(9) 0.028(8) 0.012(7) 0.009(6) 0.005(7)
C24 0.024(9) 0.042(11) 0.034(10) 0.004(8) -0.013(8) 0.015(9)
C25 0.030(9) 0.035(10) 0.014(9) 0.017(8) -0.004(7) 0.005(8)
C27 0.015(8) 0.032(10) 0.022(9) 0.001(7) 0.005(7) 0.003(8)
C29 0.099(13) 0.050(9) 0.059(10) 0.041(9) 0.006(9) -0.002(7)
C28 0.099(13) 0.050(9) 0.059(10) 0.041(9) 0.006(9) -0.002(7)
C30 0.099(13) 0.050(9) 0.059(10) 0.041(9) 0.006(9) -0.002(7)
C31 0.099(13) 0.050(9) 0.059(10) 0.041(9) 0.006(9) -0.002(7)
C32 0.069(9) 0.088(10) 0.050(8) 0.005(8) 0.020(7) -0.004(7)
C33 0.069(9) 0.088(10) 0.050(8) 0.005(8) 0.020(7) -0.004(7)
C34 0.069(9) 0.088(10) 0.050(8) 0.005(8) 0.020(7) -0.004(7)
C35 0.069(9) 0.088(10) 0.050(8) 0.005(8) 0.020(7) -0.004(7)
Cl1 0.014(2) 0.069(4) 0.023(3) 0.009(3) 0.004(2) 0.002(3)

loop_
_atom_type_symbol
_atom_type_description
_atom_type_scat_dispersion_real
_atom_type_scat_dispersion_imag
_atom_type_scat_source
C C 0.0033 0.0016 'International Tables Vol C Tables 4.2.6.8 and 6.1.1.4'
H H 0.0000 0.0000 'International Tables Vol C Tables 4.2.6.8 and 6.1.1.4'
Au Au -2.0133 8.8022 'International Tables Vol C Tables 4.2.6.8 and 6.1.1.4'
N N 0.0061 0.0033 'International Tables Vol C Tables 4.2.6.8 and 6.1.1.4'
Cl Cl 0.1484 0.1585 'International Tables Vol C Tables 4.2.6.8 and 6.1.1.4'

loop_
_geom_angle_atom_site_label_1
_geom_angle_atom_site_label_2
_geom_angle_atom_site_label_3
_geom_angle_site_symmetry_1
_geom_angle_site_symmetry_3
_geom_angle
_geom_angle_publ_flag
C2 Au1 C17 . . 86.1(8) ?
C2 Au1 C27 . . 172.7(8) ?
C17 Au1 C27 . . 86.7(7) ?
C2 Au1 C36 . . 92.6(11) ?
C17 Au1 C36 . . 178.0(11) ?
C27 Au1 C36 . . 94.6(11) ?
C4 N3 C2 . . 112.7(19) ?
C4 N3 C28 . . 126.0(18) ?
C2 N3 C28 . . 121.(2) ?
C2 N10 C9 . . 111.4(17) ?
C2 N10 C11 . . 121.1(18) ?
C9 N10 C11 . . 124.5(18) ?
C18 N19 C27 . . 129.5(19) ?
C18 N19 C20 . . 125.2(17) ?
C27 N19 C20 . . 104.1(17) ?
C27 N26 C25 . . 110.(2) ?
C27 N26 C32 . . 130.(2) ?
C25 N26 C32 . . 117.(2) ?
N10 C2 N3 . . 103.(2) ?
N10 C2 Au1 . . 120.6(15) ?
N3 C2 Au1 . . 136.0(17) ?
Au1 C36 H36A . . 109.500000 ?
Au1 C36 H36B . . 109.500000 ?
H36A C36 H36B . . 109.500000 ?
Au1 C36 H36C . . 109.500000 ?
H36A C36 H36C . . 109.500000 ?
H36B C36 H36C . . 109.500000 ?
N3 C4 C5 . . 133.1(12) ?
N3 C4 C9 . . 106.8(12) ?
C5 C4 C9 . . 120.000000 ?
C6 C5 C4 . . 120.000000 ?
C6 C5 H5A . . 120.000000 ?
C4 C5 H5A . . 120.000000 ?
C5 C6 C7 . . 120.000000 ?
C5 C6 H6A . . 120.000000 ?
C7 C6 H6A . . 120.000000 ?
C8 C7 C6 . . 120.000000 ?
C8 C7 H7A . . 120.000000 ?
C6 C7 H7A . . 120.000000 ?
C7 C8 C9 . . 120.000000 ?
C7 C8 H8A . . 120.000000 ?
C9 C8 H8A . . 120.000000 ?
N10 C9 C8 . . 134.3(12) ?
N10 C9 C4 . . 105.6(12) ?
C8 C9 C4 . . 120.000000 ?
C12 C11 N10 . . 113.8(16) ?
C12 C11 H11A . . 108.800000 ?
N10 C11 H11A . . 108.800000 ?
C12 C11 H11B . . 108.800000 ?
N10 C11 H11B . . 108.800000 ?
H11A C11 H11B . . 107.700000 ?
C16 C17 C12 . . 120.000000 ?
C16 C17 Au1 . . 120.0(8) ?
C12 C17 Au1 . . 120.0(8) ?
C15 C16 C17 . . 120.000000 ?
C15 C16 C18 . . 123.1(13) ?
C17 C16 C18 . . 116.5(13) ?
C16 C15 C14 . . 120.000000 ?
C16 C15 H15A . . 120.000000 ?
C14 C15 H15A . . 120.000000 ?
C13 C14 C15 . . 120.000000 ?
C13 C14 H14A . . 120.000000 ?
C15 C14 H14A . . 120.000000 ?
C12 C13 C14 . . 120.000000 ?
C12 C13 H13A . . 120.000000 ?
C14 C13 H13A . . 120.000000 ?
C13 C12 C17 . . 120.000000 ?
C13 C12 C11 . . 121.2(13) ?
C17 C12 C11 . . 118.7(14) ?
N19 C18 C16 . . 115.9(17) ?
N19 C18 H18A . . 122.100000 ?
C16 C18 H18A . . 122.100000 ?
C21 C20 C25 . . 120.000000 ?
C21 C20 N19 . . 134.0(11) ?
C25 C20 N19 . . 106.0(11) ?
C22 C21 C20 . . 120.000000 ?
C22 C21 H21A . . 120.000000 ?
C20 C21 H21A . . 120.000000 ?
C21 C22 C23 . . 120.000000 ?
C21 C22 H22A . . 120.000000 ?
C23 C22 H22A . . 120.000000 ?
C24 C23 C22 . . 120.000000 ?
C24 C23 H23A . . 120.000000 ?
C22 C23 H23A . . 120.000000 ?
C25 C24 C23 . . 120.000000 ?
C25 C24 H24A . . 120.000000 ?
C23 C24 H24A . . 120.000000 ?
C24 C25 C20 . . 120.000000 ?
C24 C25 N26 . . 135.8(13) ?
C20 C25 N26 . . 104.2(13) ?
N26 C27 N19 . . 115.(2) ?
N26 C27 Au1 . . 131.1(18) ?
N19 C27 Au1 . . 113.7(15) ?
C30 C29 C28 . . 108.(2) ?
C30 C29 H29A . . 110.100000 ?
C28 C29 H29A . . 110.100000 ?
C30 C29 H29B . . 110.100000 ?
C28 C29 H29B . . 110.100000 ?
H29A C29 H29B . . 108.400000 ?
N3 C28 C29 . . 112.(2) ?
N3 C28 H28A . . 109.300000 ?
C29 C28 H28A . . 109.300000 ?
N3 C28 H28B . . 109.300000 ?
C29 C28 H28B . . 109.300000 ?
H28A C28 H28B . . 108.000000 ?
C29 C30 C31 . . 114.(2) ?
C29 C30 H30A . . 108.700000 ?
C31 C30 H30A . . 108.700000 ?
C29 C30 H30B . . 108.700000 ?
C31 C30 H30B . . 108.700000 ?
H30A C30 H30B . . 107.600000 ?
C30 C31 H31A . . 109.500000 ?
C30 C31 H31B . . 109.500000 ?
H31A C31 H31B . . 109.500000 ?
C30 C31 H31C . . 109.500000 ?
H31A C31 H31C . . 109.500000 ?
H31B C31 H31C . . 109.500000 ?
N26 C32 C33 . . 109.(3) ?
N26 C32 H32A . . 109.900000 ?
C33 C32 H32A . . 109.900000 ?
N26 C32 H32B . . 109.900000 ?
C33 C32 H32B . . 109.900000 ?
H32A C32 H32B . . 108.300000 ?
C34 C33 C32 . . 124.(3) ?
C34 C33 H33A . . 106.300000 ?
C32 C33 H33A . . 106.300000 ?
C34 C33 H33B . . 106.300000 ?
C32 C33 H33B . . 106.300000 ?
H33A C33 H33B . . 106.400000 ?
C33 C34 C35 . . 100.(3) ?
C33 C34 H34A . . 111.700000 ?
C35 C34 H34A . . 111.700000 ?
C33 C34 H34B . . 111.700000 ?
C35 C34 H34B . . 111.700000 ?
H34A C34 H34B . . 109.500000 ?
C34 C35 H35A . . 109.500000 ?
C34 C35 H35B . . 109.500000 ?
H35A C35 H35B . . 109.500000 ?
C34 C35 H35C . . 109.500000 ?
H35A C35 H35C . . 109.500000 ?
H35B C35 H35C . . 109.500000 ?

loop_
_geom_bond_atom_site_label_1
_geom_bond_atom_site_label_2
_geom_bond_site_symmetry_2
_geom_bond_distance
_geom_bond_publ_flag
Au1 C2 . 1.99(2) ?
Au1 C17 . 2.078(11) ?
Au1 C27 . 2.08(2) ?
Au1 C36 . 2.12(3) ?
N3 C4 . 1.33(2) ?
N3 C2 . 1.38(3) ?
N3 C28 . 1.52(3) ?
N10 C2 . 1.36(3) ?
N10 C9 . 1.39(2) ?
N10 C11 . 1.49(3) ?
N19 C18 . 1.32(3) ?
N19 C27 . 1.34(3) ?
N19 C20 . 1.41(2) ?
N26 C27 . 1.17(3) ?
N26 C25 . 1.396(19) ?
N26 C32 . 1.54(4) ?
C36 H36A . 0.980000 ?
C36 H36B . 0.980000 ?
C36 H36C . 0.980000 ?
C4 C5 . 1.390000 ?
C4 C9 . 1.390000 ?
C5 C6 . 1.390000 ?
C5 H5A . 0.950000 ?
C6 C7 . 1.390000 ?
C6 H6A . 0.950000 ?
C7 C8 . 1.390000 ?
C7 H7A . 0.950000 ?
C8 C9 . 1.390000 ?
C8 H8A . 0.950000 ?
C11 C12 . 1.49(2) ?
C11 H11A . 0.990000 ?
C11 H11B . 0.990000 ?
C17 C16 . 1.390000 ?
C17 C12 . 1.390000 ?
C16 C15 . 1.390000 ?
C16 C18 . 1.54(2) ?
C15 C14 . 1.390000 ?
C15 H15A . 0.950000 ?
C14 C13 . 1.390000 ?
C14 H14A . 0.950000 ?
C13 C12 . 1.390000 ?
C13 H13A . 0.950000 ?
C18 H18A . 0.950000 ?
C20 C21 . 1.390000 ?
C20 C25 . 1.390000 ?
C21 C22 . 1.390000 ?
C21 H21A . 0.950000 ?
C22 C23 . 1.390000 ?
C22 H22A . 0.950000 ?
C23 C24 . 1.390000 ?
C23 H23A . 0.950000 ?
C24 C25 . 1.390000 ?
C24 H24A . 0.950000 ?
C29 C30 . 1.46(4) ?
C29 C28 . 1.55(4) ?
C29 H29A . 0.990000 ?
C29 H29B . 0.990000 ?
C28 H28A . 0.990000 ?
C28 H28B . 0.990000 ?
C30 C31 . 1.570(14) ?
C30 H30A . 0.990000 ?
C30 H30B . 0.990000 ?
C31 H31A . 0.980000 ?
C31 H31B . 0.980000 ?
C31 H31C . 0.980000 ?
C32 C33 . 1.69(5) ?
C32 H32A . 0.990000 ?
C32 H32B . 0.990000 ?
C33 C34 . 1.46(4) ?
C33 H33A . 0.990000 ?
C33 H33B . 0.990000 ?
C34 C35 . 1.59(4) ?
C34 H34A . 0.990000 ?
C34 H34B . 0.990000 ?
C35 H35A . 0.980000 ?
C35 H35B . 0.980000 ?
C35 H35C . 0.980000 ?

loop_
_geom_torsion_atom_site_label_1
_geom_torsion_atom_site_label_2
_geom_torsion_atom_site_label_3
_geom_torsion_atom_site_label_4
_geom_torsion_site_symmetry_1
_geom_torsion_site_symmetry_2
_geom_torsion_site_symmetry_3
_geom_torsion_site_symmetry_4
_geom_torsion
_geom_torsion_publ_flag
C9 N10 C2 N3 . . . . -4.(2) ?
C11 N10 C2 N3 . . . . -165.7(18) ?
C9 N10 C2 Au1 . . . . 172.7(14) ?
C11 N10 C2 Au1 . . . . 11.(3) ?
C4 N3 C2 N10 . . . . 5.(2) ?
C28 N3 C2 N10 . . . . 176.(2) ?
C4 N3 C2 Au1 . . . . -171.7(18) ?
C28 N3 C2 Au1 . . . . 0.(4) ?
C2 N3 C4 C5 . . . . 179.8(14) ?
C28 N3 C4 C5 . . . . 9.(3) ?
C2 N3 C4 C9 . . . . -3.(2) ?
C28 N3 C4 C9 . . . . -174.(2) ?
N3 C4 C5 C6 . . . . 176.7(19) ?
C9 C4 C5 C6 . . . . 0.000000 ?
C4 C5 C6 C7 . . . . 0.000000 ?
C5 C6 C7 C8 . . . . 0.000000 ?
C6 C7 C8 C9 . . . . 0.000000 ?
C2 N10 C9 C8 . . . . -180.0(15) ?
C11 N10 C9 C8 . . . . -19.(3) ?
C2 N10 C9 C4 . . . . 3.(2) ?
C11 N10 C9 C4 . . . . 163.2(16) ?
C7 C8 C9 N10 . . . . -177.0(18) ?
C7 C8 C9 C4 . . . . 0.000000 ?
N3 C4 C9 N10 . . . . 0.3(15) ?
C5 C4 C9 N10 . . . . 177.8(13) ?
N3 C4 C9 C8 . . . . -177.5(15) ?
C5 C4 C9 C8 . . . . 0.000000 ?
C2 N10 C11 C12 . . . . 47.(3) ?
C9 N10 C11 C12 . . . . -112.(2) ?
C12 C17 C16 C15 . . . . 0.000000 ?
Au1 C17 C16 C15 . . . . -179.1(10) ?
C12 C17 C16 C18 . . . . 173.4(14) ?
Au1 C17 C16 C18 . . . . -5.6(13) ?
C17 C16 C15 C14 . . . . 0.000000 ?
C18 C16 C15 C14 . . . . -173.0(15) ?
C16 C15 C14 C13 . . . . 0.000000 ?
C15 C14 C13 C12 . . . . 0.000000 ?
C14 C13 C12 C17 . . . . 0.000000 ?
C14 C13 C12 C11 . . . . -177.7(15) ?
C16 C17 C12 C13 . . . . 0.000000 ?
Au1 C17 C12 C13 . . . . 179.1(10) ?
C16 C17 C12 C11 . . . . 177.7(15) ?
Au1 C17 C12 C11 . . . . -3.2(14) ?
N10 C11 C12 C13 . . . . 128.5(16) ?
N10 C11 C12 C17 . . . . -49.(2) ?
C27 N19 C18 C16 . . . . 47.(3) ?
C20 N19 C18 C16 . . . . -118.(2) ?
C15 C16 C18 N19 . . . . 125.7(17) ?
C17 C16 C18 N19 . . . . -48.(2) ?
C18 N19 C20 C21 . . . . -9.(3) ?
C27 N19 C20 C21 . . . . -176.7(14) ?
C18 N19 C20 C25 . . . . 168.2(18) ?
C27 N19 C20 C25 . . . . 0.0(18) ?
C25 C20 C21 C22 . . . . 0.000000 ?
N19 C20 C21 C22 . . . . 176.4(18) ?
C20 C21 C22 C23 . . . . 0.000000 ?
C21 C22 C23 C24 . . . . 0.000000 ?
C22 C23 C24 C25 . . . . 0.000000 ?
C23 C24 C25 C20 . . . . 0.000000 ?
C23 C24 C25 N26 . . . . -178.(2) ?
C21 C20 C25 C24 . . . . 0.000000 ?
N19 C20 C25 C24 . . . . -177.3(14) ?
C21 C20 C25 N26 . . . . 178.9(14) ?
N19 C20 C25 N26 . . . . 1.5(14) ?
C27 N26 C25 C24 . . . . 175.7(16) ?
C32 N26 C25 C24 . . . . 11.(3) ?
C27 N26 C25 C20 . . . . -3.(2) ?
C32 N26 C25 C20 . . . . -167.2(19) ?
C25 N26 C27 N19 . . . . 3.(3) ?
C32 N26 C27 N19 . . . . 165.(3) ?
C25 N26 C27 Au1 . . . . -174.6(16) ?
C32 N26 C27 Au1 . . . . -13.(4) ?
C18 N19 C27 N26 . . . . -169.(2) ?
C20 N19 C27 N26 . . . . -2.(3) ?
C18 N19 C27 Au1 . . . . 9.(3) ?
C20 N19 C27 Au1 . . . . 176.1(13) ?
C4 N3 C28 C29 . . . . 103.(3) ?
C2 N3 C28 C29 . . . . -67.(3) ?
C30 C29 C28 N3 . . . . -62.(3) ?
C28 C29 C30 C31 . . . . 175.(2) ?
C27 N26 C32 C33 . . . . -85.(4) ?
C25 N26 C32 C33 . . . . 76.(3) ?
N26 C32 C33 C34 . . . . 48.(4) ?
C32 C33 C34 C35 . . . . 177.(3) ?

loop_
_platon_squeeze_void_nr
_platon_squeeze_void_average_x
_platon_squeeze_void_average_y
_platon_squeeze_void_average_z
_platon_squeeze_void_volume
_platon_squeeze_void_count_electrons
_platon_squeeze_void_content
1 0.667 0.333 -0.061 991 573 ' '
